data_1577279
loop_
_publ_author_name
'Shida, Naoki'
'Maekawa, Takuma'
'Yasuno, Yuki'
'Chong, Su-Gi'
'Tomita, Ikuyoshi'
'Atobe, Mahito'
'Inagi, Shinsuke'

_publ_section_title
;
 Electrolyte-anion-controlled reactivity of aromatic radical cations
;
_journal_name_full 'Chemical Science'
_journal_paper_doi 10.1039/D6SC00891G
_journal_year 2026
_chemical_formula_moiety 'C44 H27 F12 N S2, 0.5(C6 H14)'
_chemical_formula_sum 'C47 H34 F12 N S2'
_chemical_formula_weight 904.87
_space_group_crystal_system triclinic
_space_group_IT_number 2
_space_group_name_Hall '-P 1'
_space_group_name_H-M_alt 'P -1'
_atom_sites_solution_hydrogens geom
_audit_creation_method SHELXL-2018/3
_audit_update_record
;
2026-01-28 deposited with the CCDC.	2026-05-12 downloaded from the CCDC.
;
_cell_angle_alpha 101.6550(10)
_cell_angle_beta 94.1460(10)
_cell_angle_gamma 93.3850(10)
_cell_formula_units_Z 2
_cell_length_a 9.46110(10)
_cell_length_b 11.4919(2)
_cell_length_c 19.2439(3)
_cell_measurement_reflns_used 16594
_cell_measurement_temperature 293(2)
_cell_measurement_theta_max 75.6410
_cell_measurement_theta_min 3.9840
_cell_volume 2037.99(5)
_computing_cell_refinement 'CrysAlisPro 1.171.40.84a (Rigaku OD, 2020)'
_computing_data_collection 'CrysAlisPro 1.171.40.84a (Rigaku OD, 2020)'
_computing_data_reduction 'CrysAlisPro 1.171.40.84a (Rigaku OD, 2020)'
_computing_structure_refinement 'SHELXL-2018/3 (Sheldrick, 2018)'
_computing_structure_solution 'SHELXT 2018/2 (Sheldrick, 2018)'
_diffrn_ambient_temperature 293(2)
_diffrn_detector_area_resol_mean 10.0000
_diffrn_measured_fraction_theta_full 0.998
_diffrn_measured_fraction_theta_max 0.957
_diffrn_measurement_device_type 'XtaLAB Synergy R, DW system, HyPix'
_diffrn_measurement_method '\w scans'
_diffrn_radiation_type CuK\a
_diffrn_radiation_wavelength 1.54184
_diffrn_reflns_av_R_equivalents 0.0412
_diffrn_reflns_av_unetI/netI 0.0395
_diffrn_reflns_Laue_measured_fraction_full 0.998
_diffrn_reflns_Laue_measured_fraction_max 0.957
_diffrn_reflns_limit_h_max 11
_diffrn_reflns_limit_h_min -10
_diffrn_reflns_limit_k_max 14
_diffrn_reflns_limit_k_min -14
_diffrn_reflns_limit_l_max 23
_diffrn_reflns_limit_l_min -23
_diffrn_reflns_number 27358
_diffrn_reflns_point_group_measured_fraction_full 0.998
_diffrn_reflns_point_group_measured_fraction_max 0.957
_diffrn_reflns_theta_full 67.684
_diffrn_reflns_theta_max 76.334
_diffrn_reflns_theta_min 2.353
_diffrn_source 'Rotating-anode X-ray tube'
_exptl_absorpt_coefficient_mu 1.996
_exptl_absorpt_correction_T_max 1.00000
_exptl_absorpt_correction_T_min 0.82041
_exptl_absorpt_correction_type multi-scan
_exptl_absorpt_process_details
;
CrysAlisPro 1.171.40.84a (Rigaku Oxford Diffraction, 2020)
Empirical absorption correction using spherical harmonics,
implemented in SCALE3 ABSPACK scaling algorithm.
;
_exptl_crystal_colour colourless
_exptl_crystal_density_diffrn 1.475
_exptl_crystal_description plate
_exptl_crystal_F_000 926
_refine_diff_density_max 1.309
_refine_diff_density_min -0.785
_refine_diff_density_rms 0.074
_refine_ls_extinction_method none
_refine_ls_goodness_of_fit_ref 1.062
_refine_ls_hydrogen_treatment constr
_refine_ls_matrix_type full
_refine_ls_number_parameters 562
_refine_ls_number_reflns 8179
_refine_ls_number_restraints 0
_refine_ls_restrained_S_all 1.062
_refine_ls_R_factor_all 0.0597
_refine_ls_R_factor_gt 0.0556
_refine_ls_shift/su_max 0.000
_refine_ls_shift/su_mean 0.000
_refine_ls_structure_factor_coef Fsqd
_refine_ls_weighting_details 'w=1/[\s^2^(Fo^2^)+(0.0922P)^2^+1.5474P] where P=(Fo^2^+2Fc^2^)/3'
_refine_ls_weighting_scheme calc
_refine_ls_wR_factor_gt 0.1535
_refine_ls_wR_factor_ref 0.1580
_reflns_Friedel_coverage 0.000
_reflns_number_gt 7348
_reflns_number_total 8179
_reflns_threshold_expression 'I > 2\s(I)'
_cod_data_source_file d6sc00891g2.cif
_cod_data_source_block TM-02-108_a
_cod_database_code 1577279
_shelx_shelxl_version_number 2018/3
_shelx_space_group_comment
;
The symmetry employed for this shelxl refinement is uniquely defined
by the following loop, which should always be used as a source of
symmetry information in preference to the above space-group names.
They are only intended as comments.
;

loop_
_space_group_symop_operation_xyz
'x, y, z'
'-x, -y, -z'

loop_
_atom_site_label
_atom_site_type_symbol
_atom_site_fract_x
_atom_site_fract_y
_atom_site_fract_z
_atom_site_U_iso_or_equiv
_atom_site_adp_type
_atom_site_occupancy
_atom_site_site_symmetry_order
_atom_site_calc_flag
_atom_site_refinement_flags_posn
_atom_site_refinement_flags_adp
_atom_site_refinement_flags_occupancy
_atom_site_disorder_assembly
_atom_site_disorder_group
S1 S 0.19557(5) 0.06708(4) 0.44884(3) 0.02368(14) Uani 1 1 d . . . . .
S2 S 0.30143(5) -0.01769(5) 0.75741(3) 0.02363(14) Uani 1 1 d . . . . .
F1 F 0.67013(15) -0.37241(13) 0.54256(8) 0.0358(3) Uani 1 1 d . . . . .
F2 F 0.48852(16) -0.44935(12) 0.58196(8) 0.0377(3) Uani 1 1 d . . . . .
F3 F 0.63400(19) -0.32260(14) 0.65377(8) 0.0451(4) Uani 1 1 d . . . . .
F4 F -0.14713(17) 0.44325(15) 0.24381(9) 0.0444(4) Uani 1 1 d . . . . .
F5 F -0.34159(15) 0.39574(16) 0.28517(9) 0.0439(4) Uani 1 1 d . . . . .
F6 F -0.2170(2) 0.55612(15) 0.33560(10) 0.0556(5) Uani 1 1 d . . . . .
F7 F 0.91588(18) 0.36236(17) 0.71201(15) 0.0723(7) Uani 1 1 d . . . . .
F8 F 0.4001(2) 0.59657(17) 0.95742(12) 0.0671(6) Uani 1 1 d . . . . .
F9 F 0.2558(3) 0.54855(17) 1.02625(10) 0.0732(7) Uani 1 1 d . . . . .
F10 F 0.7711(2) 0.4965(2) 0.70451(19) 0.0990(11) Uani 1 1 d . . . . .
N1 N -0.2532(2) -0.2145(2) 0.89120(12) 0.0381(5) Uani 1 1 d . . . . .
F11 F 0.1807(3) 0.62288(18) 0.94048(15) 0.0926(9) Uani 1 1 d . . . . .
C1 C 0.1665(2) 0.09808(19) 0.58257(11) 0.0229(4) Uani 1 1 d . . . . .
C2 C 0.0777(2) 0.17814(19) 0.55657(11) 0.0242(4) Uani 1 1 d . . . . .
H1 H 0.022113 0.228628 0.585166 0.029 Uiso 1 1 calc R U . . .
F12 F 0.8223(3) 0.4457(2) 0.80103(14) 0.0889(8) Uani 1 1 d . . . . .
C3 C 0.4508(2) 0.13089(18) 0.68635(10) 0.0216(4) Uani 1 1 d . . . . .
C4 C 0.1884(2) 0.07915(18) 0.65492(11) 0.0224(4) Uani 1 1 d . . . . .
C5 C 0.3652(2) -0.06997(18) 0.61433(11) 0.0222(4) Uani 1 1 d . . . . .
C6 C 0.1027(2) 0.10220(19) 0.70693(11) 0.0238(4) Uani 1 1 d . . . . .
H2 H 0.016042 0.133963 0.699566 0.029 Uiso 1 1 calc R U . . .
C7 C 0.3273(2) -0.06268(18) 0.54301(11) 0.0226(4) Uani 1 1 d . . . . .
C8 C 0.1900(2) 0.19608(19) 0.83007(11) 0.0245(4) Uani 1 1 d . . . . .
C9 C 0.0095(2) 0.24434(18) 0.44001(11) 0.0232(4) Uani 1 1 d . . . . .
C10 C 0.0823(2) 0.17334(19) 0.48543(11) 0.0240(4) Uani 1 1 d . . . . .
C11 C 0.4417(2) -0.16344(19) 0.62821(11) 0.0239(4) Uani 1 1 d . . . . .
H3 H 0.464307 -0.170144 0.675006 0.029 Uiso 1 1 calc R U . . .
C12 C 0.5878(2) 0.10675(19) 0.70917(11) 0.0240(4) Uani 1 1 d . . . . .
H4 H 0.605184 0.030203 0.714743 0.029 Uiso 1 1 calc R U . . .
C13 C 0.2381(2) 0.03161(19) 0.53036(11) 0.0228(4) Uani 1 1 d . . . . .
C14 C 0.4280(2) 0.24618(19) 0.67859(12) 0.0249(4) Uani 1 1 d . . . . .
H5 H 0.337292 0.263926 0.664019 0.030 Uiso 1 1 calc R U . . .
C15 C -0.0944(2) -0.03530(19) 0.77411(11) 0.0235(4) Uani 1 1 d . . . . .
H6 H -0.120659 -0.010231 0.732321 0.028 Uiso 1 1 calc R U . . .
C16 C 0.3294(2) 0.03131(18) 0.67367(11) 0.0218(4) Uani 1 1 d . . . . .
C17 C 0.0402(2) 0.00104(19) 0.80828(11) 0.0242(4) Uani 1 1 d . . . . .
C18 C 0.1500(2) 0.07535(19) 0.77853(11) 0.0236(4) Uani 1 1 d . . . . .
C19 C 0.4848(2) -0.24724(19) 0.57228(12) 0.0261(4) Uani 1 1 d . . . . .
C20 C 0.6976(2) 0.1951(2) 0.72349(12) 0.0269(4) Uani 1 1 d . . . . .
H7 H 0.787721 0.178023 0.739279 0.032 Uiso 1 1 calc R U . . .
C21 C -0.1901(2) -0.10732(19) 0.80016(12) 0.0259(4) Uani 1 1 d . . . . .
H8 H -0.278337 -0.130969 0.775111 0.031 Uiso 1 1 calc R U . . .
C22 C -0.1284(2) 0.3756(2) 0.35201(12) 0.0259(4) Uani 1 1 d . . . . .
C23 C 0.3285(2) 0.2449(2) 0.84746(12) 0.0286(5) Uani 1 1 d . . . . .
H9 H 0.403658 0.200883 0.831752 0.034 Uiso 1 1 calc R U . . .
C24 C 0.5383(2) 0.33551(19) 0.69224(12) 0.0266(4) Uani 1 1 d . . . . .
H10 H 0.521353 0.412070 0.686546 0.032 Uiso 1 1 calc R U . . .
C25 C 0.4509(3) -0.2389(2) 0.50221(12) 0.0284(5) Uani 1 1 d . . . . .
H11 H 0.481079 -0.294436 0.465133 0.034 Uiso 1 1 calc R U . . .
C26 C -0.1567(2) -0.1457(2) 0.86397(12) 0.0289(5) Uani 1 1 d . . . . .
C27 C 0.6737(2) 0.3098(2) 0.71439(12) 0.0268(4) Uani 1 1 d . . . . .
C28 C 0.3720(2) -0.14783(19) 0.48768(12) 0.0272(4) Uani 1 1 d . . . . .
H12 H 0.348375 -0.143008 0.440647 0.033 Uiso 1 1 calc R U . . .
C29 C 0.3557(3) 0.3604(2) 0.88861(12) 0.0316(5) Uani 1 1 d . . . . .
H13 H 0.448758 0.393074 0.900174 0.038 Uiso 1 1 calc R U . . .
C30 C 0.5696(3) -0.3469(2) 0.58760(12) 0.0300(5) Uani 1 1 d . . . . .
C31 C 0.0787(2) 0.2625(2) 0.85511(12) 0.0285(5) Uani 1 1 d . . . . .
H14 H -0.014382 0.229540 0.844400 0.034 Uiso 1 1 calc R U . . .
C32 C 0.0743(3) -0.0361(2) 0.87154(12) 0.0318(5) Uani 1 1 d . . . . .
H15 H 0.162975 -0.012070 0.895979 0.038 Uiso 1 1 calc R U . . .
C33 C -0.2067(3) 0.4418(2) 0.30413(13) 0.0325(5) Uani 1 1 d . . . . .
C34 C -0.0203(3) -0.1077(2) 0.89910(13) 0.0339(5) Uani 1 1 d . . . . .
H16 H 0.006282 -0.131267 0.941347 0.041 Uiso 1 1 calc R U . . .
C35 C 0.2435(3) 0.4259(2) 0.91212(12) 0.0304(5) Uani 1 1 d . . . . .
C36 C 0.1049(3) 0.3767(2) 0.89567(13) 0.0314(5) Uani 1 1 d . . . . .
H17 H 0.029692 0.420341 0.911828 0.038 Uiso 1 1 calc R U . . .
C37 C 0.2696(3) 0.5483(2) 0.95716(14) 0.0373(5) Uani 1 1 d . . . . .
C38 C 0.4855(3) 0.9634(2) 1.02790(13) 0.0355(5) Uani 1 1 d . . . . .
H18 H 0.547417 0.898392 1.022802 0.043 Uiso 1 1 calc R U . . .
H19 H 0.508919 1.013277 1.074857 0.043 Uiso 1 1 calc R U . . .
C39 C 0.3325(3) 0.9124(2) 1.02266(14) 0.0364(5) Uani 1 1 d . . . . .
H20 H 0.310986 0.858391 0.976879 0.044 Uiso 1 1 calc R U . . .
H21 H 0.270257 0.976844 1.024686 0.044 Uiso 1 1 calc R U . . .
C40 C -0.1460(3) 0.3970(3) 0.42413(14) 0.0422(6) Uani 1 1 d . . . . .
H22 H -0.203991 0.455561 0.443433 0.051 Uiso 1 1 calc R U . . .
C41 C 0.7944(3) 0.4042(2) 0.72928(16) 0.0381(6) Uani 1 1 d . . . . .
C42 C -0.0405(3) 0.2905(2) 0.32392(13) 0.0400(6) Uani 1 1 d . . . . .
H23 H -0.027068 0.275885 0.275618 0.048 Uiso 1 1 calc R U . . .
C43 C -0.0778(3) 0.3318(3) 0.46775(13) 0.0390(6) Uani 1 1 d . . . . .
H24 H -0.090667 0.346770 0.516117 0.047 Uiso 1 1 calc R U . . .
C44 C 0.3018(3) 0.8459(2) 1.08137(15) 0.0409(6) Uani 1 1 d . . . . .
H25 H 0.360605 0.780141 1.078657 0.061 Uiso 1 1 calc R U . . .
H26 H 0.203606 0.816717 1.075608 0.061 Uiso 1 1 calc R U . . .
H27 H 0.321842 0.898994 1.126886 0.061 Uiso 1 1 calc R U . . .
C45 C 0.0278(3) 0.2268(2) 0.36826(13) 0.0438(7) Uani 1 1 d . . . . .
H28 H 0.088175 0.170110 0.349047 0.053 Uiso 1 1 calc R U . . .
C46 C -0.3836(3) -0.2647(3) 0.84857(16) 0.0436(6) Uani 1 1 d . . . . .
H29 H -0.439730 -0.201476 0.839682 0.065 Uiso 1 1 calc R U . . .
H30 H -0.436387 -0.314322 0.873742 0.065 Uiso 1 1 calc R U . . .
H31 H -0.361097 -0.311555 0.804091 0.065 Uiso 1 1 calc R U . . .
C47 C -0.2085(3) -0.2666(3) 0.95084(16) 0.0462(7) Uani 1 1 d . . . . .
H32 H -0.131670 -0.315642 0.938586 0.069 Uiso 1 1 calc R U . . .
H33 H -0.286791 -0.314288 0.962230 0.069 Uiso 1 1 calc R U . . .
H34 H -0.177395 -0.204314 0.991305 0.069 Uiso 1 1 calc R U . . .

loop_
_atom_site_aniso_label
_atom_site_aniso_U_11
_atom_site_aniso_U_22
_atom_site_aniso_U_33
_atom_site_aniso_U_23
_atom_site_aniso_U_13
_atom_site_aniso_U_12
S1 0.0286(3) 0.0240(3) 0.0188(2) 0.00597(19) 0.00008(19) 0.00150(19)
S2 0.0228(3) 0.0298(3) 0.0201(2) 0.0088(2) 0.00210(18) 0.00305(19)
F1 0.0360(7) 0.0317(7) 0.0405(8) 0.0067(6) 0.0061(6) 0.0082(6)
F2 0.0478(8) 0.0236(6) 0.0440(8) 0.0111(6) 0.0085(7) 0.0036(6)
F3 0.0652(10) 0.0372(8) 0.0292(7) -0.0007(6) -0.0137(7) 0.0218(7)
F4 0.0430(8) 0.0579(10) 0.0432(9) 0.0320(8) 0.0069(7) 0.0137(7)
F5 0.0269(7) 0.0612(10) 0.0468(9) 0.0226(8) -0.0071(6) 0.0027(7)
F6 0.0741(12) 0.0344(8) 0.0571(11) 0.0086(7) -0.0142(9) 0.0218(8)
F7 0.0307(8) 0.0441(10) 0.142(2) 0.0183(11) 0.0155(10) -0.0052(7)
F8 0.0659(12) 0.0498(10) 0.0730(13) -0.0150(9) 0.0239(10) -0.0245(9)
F9 0.1273(19) 0.0445(10) 0.0406(10) -0.0070(8) 0.0275(11) -0.0234(11)
F10 0.0498(11) 0.0572(12) 0.200(3) 0.0782(17) -0.0443(15) -0.0243(9)
N1 0.0410(11) 0.0421(12) 0.0330(11) 0.0144(9) 0.0066(9) -0.0085(9)
F11 0.1081(18) 0.0349(10) 0.115(2) -0.0142(11) -0.0528(16) 0.0186(11)
C1 0.0189(9) 0.0263(10) 0.0228(10) 0.0056(8) 0.0000(7) -0.0025(8)
C2 0.0204(9) 0.0282(10) 0.0242(10) 0.0073(8) 0.0000(8) -0.0010(8)
F12 0.0846(16) 0.0849(17) 0.0774(16) -0.0076(13) -0.0173(12) -0.0420(13)
C3 0.0227(10) 0.0246(10) 0.0171(9) 0.0030(7) 0.0033(7) 0.0017(8)
C4 0.0205(9) 0.0244(10) 0.0222(10) 0.0060(8) -0.0007(8) -0.0013(8)
C5 0.0223(9) 0.0226(10) 0.0209(10) 0.0037(8) 0.0015(8) -0.0019(8)
C6 0.0203(9) 0.0288(10) 0.0225(10) 0.0071(8) 0.0002(8) 0.0004(8)
C7 0.0242(10) 0.0216(9) 0.0218(10) 0.0055(8) 0.0014(8) -0.0027(8)
C8 0.0258(10) 0.0286(11) 0.0205(10) 0.0087(8) 0.0014(8) 0.0012(8)
C9 0.0225(9) 0.0230(10) 0.0231(10) 0.0052(8) -0.0030(8) -0.0027(8)
C10 0.0225(10) 0.0254(10) 0.0235(10) 0.0049(8) -0.0004(8) -0.0015(8)
C11 0.0277(10) 0.0239(10) 0.0194(9) 0.0050(8) -0.0006(8) -0.0011(8)
C12 0.0237(10) 0.0229(10) 0.0256(10) 0.0051(8) 0.0018(8) 0.0051(8)
C13 0.0237(9) 0.0243(10) 0.0200(9) 0.0061(8) -0.0010(8) -0.0027(8)
C14 0.0219(10) 0.0263(10) 0.0265(10) 0.0059(8) -0.0013(8) 0.0047(8)
C15 0.0249(10) 0.0239(10) 0.0219(10) 0.0047(8) 0.0026(8) 0.0038(8)
C16 0.0230(10) 0.0239(10) 0.0185(9) 0.0052(8) 0.0012(7) 0.0011(8)
C17 0.0244(10) 0.0266(10) 0.0215(10) 0.0046(8) 0.0036(8) 0.0009(8)
C18 0.0211(9) 0.0297(10) 0.0208(10) 0.0068(8) 0.0022(8) 0.0026(8)
C19 0.0297(11) 0.0211(10) 0.0270(11) 0.0052(8) 0.0005(8) -0.0003(8)
C20 0.0206(10) 0.0268(10) 0.0339(11) 0.0079(9) -0.0002(8) 0.0044(8)
C21 0.0256(10) 0.0253(10) 0.0263(11) 0.0046(8) 0.0025(8) 0.0011(8)
C22 0.0226(10) 0.0271(10) 0.0282(11) 0.0085(9) -0.0024(8) 0.0001(8)
C23 0.0251(10) 0.0354(12) 0.0241(10) 0.0042(9) 0.0027(8) 0.0000(9)
C24 0.0278(11) 0.0219(10) 0.0305(11) 0.0066(8) -0.0006(9) 0.0044(8)
C25 0.0371(12) 0.0237(10) 0.0231(10) 0.0018(8) 0.0030(9) 0.0018(9)
C26 0.0332(11) 0.0283(11) 0.0258(11) 0.0063(9) 0.0066(9) -0.0002(9)
C27 0.0248(10) 0.0255(10) 0.0298(11) 0.0057(9) 0.0001(8) 0.0030(8)
C28 0.0362(12) 0.0249(10) 0.0203(10) 0.0055(8) 0.0015(8) -0.0004(9)
C29 0.0289(11) 0.0379(12) 0.0259(11) 0.0039(9) 0.0032(9) -0.0055(9)
C30 0.0411(12) 0.0237(10) 0.0237(10) 0.0023(8) -0.0001(9) 0.0039(9)
C31 0.0251(10) 0.0313(11) 0.0285(11) 0.0059(9) -0.0001(8) 0.0009(9)
C32 0.0293(11) 0.0411(13) 0.0256(11) 0.0116(10) -0.0004(9) -0.0040(10)
C33 0.0299(11) 0.0323(12) 0.0364(12) 0.0103(10) -0.0006(9) 0.0057(9)
C34 0.0370(12) 0.0432(13) 0.0234(11) 0.0140(10) 0.0008(9) -0.0028(10)
C35 0.0370(12) 0.0295(11) 0.0247(11) 0.0073(9) 0.0003(9) -0.0011(9)
C36 0.0326(12) 0.0308(12) 0.0315(12) 0.0065(9) 0.0029(9) 0.0066(9)
C37 0.0420(13) 0.0341(13) 0.0346(13) 0.0054(10) 0.0046(11) -0.0014(10)
C38 0.0397(13) 0.0340(12) 0.0316(12) 0.0048(10) 0.0003(10) 0.0033(10)
C39 0.0378(13) 0.0367(13) 0.0341(12) 0.0047(10) 0.0035(10) 0.0064(10)
C40 0.0409(14) 0.0553(16) 0.0345(13) 0.0111(12) 0.0059(11) 0.0275(13)
C41 0.0263(11) 0.0261(11) 0.0606(17) 0.0094(11) -0.0050(11) 0.0010(9)
C42 0.0607(17) 0.0378(13) 0.0238(11) 0.0080(10) 0.0009(11) 0.0200(12)
C43 0.0376(13) 0.0583(16) 0.0255(11) 0.0125(11) 0.0066(10) 0.0228(12)
C44 0.0451(14) 0.0372(13) 0.0399(14) 0.0044(11) 0.0095(11) 0.0033(11)
C45 0.0723(19) 0.0370(13) 0.0242(12) 0.0049(10) 0.0024(12) 0.0294(13)
C46 0.0423(14) 0.0445(15) 0.0448(15) 0.0143(12) 0.0088(12) -0.0134(12)
C47 0.0506(16) 0.0527(16) 0.0418(15) 0.0239(13) 0.0129(12) -0.0025(13)

loop_
_atom_type_symbol
_atom_type_description
_atom_type_scat_dispersion_real
_atom_type_scat_dispersion_imag
_atom_type_scat_source
C C 0.0181 0.0091 'International Tables Vol C Tables 4.2.6.8 and 6.1.1.4'
H H 0.0000 0.0000 'International Tables Vol C Tables 4.2.6.8 and 6.1.1.4'
N N 0.0311 0.0180 'International Tables Vol C Tables 4.2.6.8 and 6.1.1.4'
F F 0.0727 0.0534 'International Tables Vol C Tables 4.2.6.8 and 6.1.1.4'
S S 0.3331 0.5567 'International Tables Vol C Tables 4.2.6.8 and 6.1.1.4'

loop_
_geom_angle_atom_site_label_1
_geom_angle_atom_site_label_2
_geom_angle_atom_site_label_3
_geom_angle
_geom_angle_site_symmetry_1
_geom_angle_site_symmetry_3
_geom_angle_publ_flag
C13 S1 C10 92.03(10) . . ?
C16 S2 C18 94.59(9) . . ?
C26 N1 C47 119.7(2) . . ?
C26 N1 C46 119.7(2) . . ?
C47 N1 C46 118.0(2) . . ?
C13 C1 C2 113.16(19) . . ?
C13 C1 C4 118.52(19) . . ?
C2 C1 C4 128.3(2) . . ?
C10 C2 C1 113.1(2) . . ?
C10 C2 H1 123.5 . . ?
C1 C2 H1 123.5 . . ?
C14 C3 C12 118.33(19) . . ?
C14 C3 C16 122.13(18) . . ?
C12 C3 C16 119.49(18) . . ?
C6 C4 C1 128.05(19) . . ?
C6 C4 C16 116.38(18) . . ?
C1 C4 C16 115.53(18) . . ?
C11 C5 C7 119.48(19) . . ?
C11 C5 C16 122.14(18) . . ?
C7 C5 C16 118.23(18) . . ?
C4 C6 C18 118.18(19) . . ?
C4 C6 H2 120.9 . . ?
C18 C6 H2 120.9 . . ?
C28 C7 C5 119.17(19) . . ?
C28 C7 C13 122.76(19) . . ?
C5 C7 C13 118.03(19) . . ?
C23 C8 C31 119.2(2) . . ?
C23 C8 C18 123.45(19) . . ?
C31 C8 C18 117.16(19) . . ?
C45 C9 C43 117.7(2) . . ?
C45 C9 C10 120.8(2) . . ?
C43 C9 C10 121.5(2) . . ?
C2 C10 C9 129.1(2) . . ?
C2 C10 S1 110.86(16) . . ?
C9 C10 S1 120.00(16) . . ?
C5 C11 C19 120.3(2) . . ?
C5 C11 H3 119.9 . . ?
C19 C11 H3 119.9 . . ?
C20 C12 C3 120.85(19) . . ?
C20 C12 H4 119.6 . . ?
C3 C12 H4 119.6 . . ?
C1 C13 C7 123.22(19) . . ?
C1 C13 S1 110.86(16) . . ?
C7 C13 S1 125.72(16) . . ?
C3 C14 C24 121.19(19) . . ?
C3 C14 H5 119.4 . . ?
C24 C14 H5 119.4 . . ?
C21 C15 C17 122.2(2) . . ?
C21 C15 H6 118.9 . . ?
C17 C15 H6 118.9 . . ?
C4 C16 C5 111.24(17) . . ?
C4 C16 C3 110.71(17) . . ?
C5 C16 C3 108.66(16) . . ?
C4 C16 S2 103.32(13) . . ?
C5 C16 S2 112.84(14) . . ?
C3 C16 S2 110.01(13) . . ?
C15 C17 C32 117.2(2) . . ?
C15 C17 C18 122.97(19) . . ?
C32 C17 C18 119.83(19) . . ?
C6 C18 C17 114.34(17) . . ?
C6 C18 C8 107.03(17) . . ?
C17 C18 C8 110.88(17) . . ?
C6 C18 S2 102.48(14) . . ?
C17 C18 S2 107.25(14) . . ?
C8 C18 S2 114.77(14) . . ?
C25 C19 C11 120.5(2) . . ?
C25 C19 C30 119.4(2) . . ?
C11 C19 C30 120.1(2) . . ?
C12 C20 C27 120.2(2) . . ?
C12 C20 H7 119.9 . . ?
C27 C20 H7 119.9 . . ?
C15 C21 C26 121.2(2) . . ?
C15 C21 H8 119.4 . . ?
C26 C21 H8 119.4 . . ?
C42 C22 C40 119.6(2) . . ?
C42 C22 C33 119.7(2) . . ?
C40 C22 C33 120.8(2) . . ?
C8 C23 C29 120.2(2) . . ?
C8 C23 H9 119.9 . . ?
C29 C23 H9 119.9 . . ?
C27 C24 C14 119.7(2) . . ?
C27 C24 H10 120.1 . . ?
C14 C24 H10 120.1 . . ?
C28 C25 C19 119.8(2) . . ?
C28 C25 H11 120.1 . . ?
C19 C25 H11 120.1 . . ?
N1 C26 C21 121.4(2) . . ?
N1 C26 C34 121.9(2) . . ?
C21 C26 C34 116.6(2) . . ?
C24 C27 C20 119.7(2) . . ?
C24 C27 C41 120.8(2) . . ?
C20 C27 C41 119.5(2) . . ?
C25 C28 C7 120.8(2) . . ?
C25 C28 H12 119.6 . . ?
C7 C28 H12 119.6 . . ?
C35 C29 C23 119.9(2) . . ?
C35 C29 H13 120.1 . . ?
C23 C29 H13 120.1 . . ?
F1 C30 F3 107.4(2) . . ?
F1 C30 F2 105.81(18) . . ?
F3 C30 F2 105.92(19) . . ?
F1 C30 C19 112.49(19) . . ?
F3 C30 C19 112.31(18) . . ?
F2 C30 C19 112.42(19) . . ?
C36 C31 C8 120.9(2) . . ?
C36 C31 H14 119.5 . . ?
C8 C31 H14 119.5 . . ?
C34 C32 C17 121.8(2) . . ?
C34 C32 H15 119.1 . . ?
C17 C32 H15 119.1 . . ?
F4 C33 F6 106.5(2) . . ?
F4 C33 F5 106.2(2) . . ?
F6 C33 F5 105.42(19) . . ?
F4 C33 C22 113.69(19) . . ?
F6 C33 C22 112.1(2) . . ?
F5 C33 C22 112.4(2) . . ?
C32 C34 C26 121.0(2) . . ?
C32 C34 H16 119.5 . . ?
C26 C34 H16 119.5 . . ?
C36 C35 C29 120.1(2) . . ?
C36 C35 C37 118.9(2) . . ?
C29 C35 C37 120.9(2) . . ?
C31 C36 C35 119.7(2) . . ?
C31 C36 H17 120.1 . . ?
C35 C36 H17 120.1 . . ?
F11 C37 F8 108.1(3) . . ?
F11 C37 F9 105.2(3) . . ?
F8 C37 F9 103.6(2) . . ?
F11 C37 C35 113.5(2) . . ?
F8 C37 C35 114.0(2) . . ?
F9 C37 C35 111.6(2) . . ?
C39 C38 C38 113.5(3) . 2_677 ?
C39 C38 H18 108.9 . . ?
C38 C38 H18 108.9 2_677 . ?
C39 C38 H19 108.9 . . ?
C38 C38 H19 108.9 2_677 . ?
H18 C38 H19 107.7 . . ?
C38 C39 C44 113.3(2) . . ?
C38 C39 H20 108.9 . . ?
C44 C39 H20 108.9 . . ?
C38 C39 H21 108.9 . . ?
C44 C39 H21 108.9 . . ?
H20 C39 H21 107.7 . . ?
C43 C40 C22 120.5(2) . . ?
C43 C40 H22 119.8 . . ?
C22 C40 H22 119.8 . . ?
F10 C41 F7 112.0(3) . . ?
F10 C41 F12 104.6(3) . . ?
F7 C41 F12 101.3(2) . . ?
F10 C41 C27 114.6(2) . . ?
F7 C41 C27 112.7(2) . . ?
F12 C41 C27 110.5(2) . . ?
C22 C42 C45 119.3(2) . . ?
C22 C42 H23 120.4 . . ?
C45 C42 H23 120.4 . . ?
C40 C43 C9 120.6(2) . . ?
C40 C43 H24 119.7 . . ?
C9 C43 H24 119.7 . . ?
C39 C44 H25 109.5 . . ?
C39 C44 H26 109.5 . . ?
H25 C44 H26 109.5 . . ?
C39 C44 H27 109.5 . . ?
H25 C44 H27 109.5 . . ?
H26 C44 H27 109.5 . . ?
C9 C45 C42 122.3(2) . . ?
C9 C45 H28 118.8 . . ?
C42 C45 H28 118.8 . . ?
N1 C46 H29 109.5 . . ?
N1 C46 H30 109.5 . . ?
H29 C46 H30 109.5 . . ?
N1 C46 H31 109.5 . . ?
H29 C46 H31 109.5 . . ?
H30 C46 H31 109.5 . . ?
N1 C47 H32 109.5 . . ?
N1 C47 H33 109.5 . . ?
H32 C47 H33 109.5 . . ?
N1 C47 H34 109.5 . . ?
H32 C47 H34 109.5 . . ?
H33 C47 H34 109.5 . . ?

loop_
_geom_bond_atom_site_label_1
_geom_bond_atom_site_label_2
_geom_bond_distance
_geom_bond_site_symmetry_2
_geom_bond_publ_flag
S1 C13 1.725(2) . ?
S1 C10 1.747(2) . ?
S2 C16 1.842(2) . ?
S2 C18 1.858(2) . ?
F1 C30 1.338(3) . ?
F2 C30 1.348(3) . ?
F3 C30 1.340(3) . ?
F4 C33 1.329(3) . ?
F5 C33 1.348(3) . ?
F6 C33 1.343(3) . ?
F7 C41 1.311(3) . ?
F8 C37 1.322(3) . ?
F9 C37 1.345(3) . ?
F10 C41 1.272(3) . ?
N1 C26 1.373(3) . ?
N1 C47 1.446(3) . ?
N1 C46 1.452(4) . ?
F11 C37 1.304(3) . ?
C1 C13 1.379(3) . ?
C1 C2 1.421(3) . ?
C1 C4 1.454(3) . ?
C2 C10 1.363(3) . ?
C2 H1 0.9300 . ?
F12 C41 1.367(4) . ?
C3 C14 1.391(3) . ?
C3 C12 1.400(3) . ?
C3 C16 1.543(3) . ?
C4 C6 1.328(3) . ?
C4 C16 1.520(3) . ?
C5 C11 1.389(3) . ?
C5 C7 1.413(3) . ?
C5 C16 1.529(3) . ?
C6 C18 1.514(3) . ?
C6 H2 0.9300 . ?
C7 C28 1.401(3) . ?
C7 C13 1.460(3) . ?
C8 C23 1.385(3) . ?
C8 C31 1.394(3) . ?
C8 C18 1.543(3) . ?
C9 C45 1.380(3) . ?
C9 C43 1.387(3) . ?
C9 C10 1.474(3) . ?
C11 C19 1.394(3) . ?
C11 H3 0.9300 . ?
C12 C20 1.380(3) . ?
C12 H4 0.9300 . ?
C14 C24 1.392(3) . ?
C14 H5 0.9300 . ?
C15 C21 1.379(3) . ?
C15 C17 1.390(3) . ?
C15 H6 0.9300 . ?
C17 C32 1.392(3) . ?
C17 C18 1.522(3) . ?
C19 C25 1.387(3) . ?
C19 C30 1.502(3) . ?
C20 C27 1.394(3) . ?
C20 H7 0.9300 . ?
C21 C26 1.408(3) . ?
C21 H8 0.9300 . ?
C22 C42 1.375(3) . ?
C22 C40 1.384(3) . ?
C22 C33 1.492(3) . ?
C23 C29 1.400(3) . ?
C23 H9 0.9300 . ?
C24 C27 1.388(3) . ?
C24 H10 0.9300 . ?
C25 C28 1.382(3) . ?
C25 H11 0.9300 . ?
C26 C34 1.415(3) . ?
C27 C41 1.497(3) . ?
C28 H12 0.9300 . ?
C29 C35 1.387(4) . ?
C29 H13 0.9300 . ?
C31 C36 1.383(3) . ?
C31 H14 0.9300 . ?
C32 C34 1.385(3) . ?
C32 H15 0.9300 . ?
C34 H16 0.9300 . ?
C35 C36 1.386(3) . ?
C35 C37 1.493(3) . ?
C36 H17 0.9300 . ?
C38 C39 1.518(4) . ?
C38 C38 1.522(5) 2_677 ?
C38 H18 0.9700 . ?
C38 H19 0.9700 . ?
C39 C44 1.521(4) . ?
C39 H20 0.9700 . ?
C39 H21 0.9700 . ?
C40 C43 1.384(3) . ?
C40 H22 0.9300 . ?
C42 C45 1.381(3) . ?
C42 H23 0.9300 . ?
C43 H24 0.9300 . ?
C44 H25 0.9600 . ?
C44 H26 0.9600 . ?
C44 H27 0.9600 . ?
C45 H28 0.9300 . ?
C46 H29 0.9600 . ?
C46 H30 0.9600 . ?
C46 H31 0.9600 . ?
C47 H32 0.9600 . ?
C47 H33 0.9600 . ?
C47 H34 0.9600 . ?

loop_
_geom_hbond_atom_site_label_D
_geom_hbond_atom_site_label_H
_geom_hbond_atom_site_label_A
_geom_hbond_distance_DH
_geom_hbond_distance_HA
_geom_hbond_distance_DA
_geom_hbond_angle_DHA
_geom_hbond_site_symmetry_A
_geom_hbond_publ_flag
C46 H30 F8 0.96 2.62 3.563(3) 166.9 1_445 yes

loop_
_geom_torsion_atom_site_label_1
_geom_torsion_atom_site_label_2
_geom_torsion_atom_site_label_3
_geom_torsion_atom_site_label_4
_geom_torsion
_geom_torsion_site_symmetry_1
_geom_torsion_site_symmetry_2
_geom_torsion_site_symmetry_3
_geom_torsion_site_symmetry_4
_geom_torsion_publ_flag
C13 C1 C2 C10 -0.5(3) . . . . ?
C4 C1 C2 C10 179.9(2) . . . . ?
C13 C1 C4 C6 -156.8(2) . . . . ?
C2 C1 C4 C6 22.8(4) . . . . ?
C13 C1 C4 C16 25.7(3) . . . . ?
C2 C1 C4 C16 -154.7(2) . . . . ?
C1 C4 C6 C18 -179.5(2) . . . . ?
C16 C4 C6 C18 -2.0(3) . . . . ?
C11 C5 C7 C28 -2.2(3) . . . . ?
C16 C5 C7 C28 173.39(19) . . . . ?
C11 C5 C7 C13 175.60(19) . . . . ?
C16 C5 C7 C13 -8.8(3) . . . . ?
C1 C2 C10 C9 -177.9(2) . . . . ?
C1 C2 C10 S1 0.9(2) . . . . ?
C45 C9 C10 C2 179.8(2) . . . . ?
C43 C9 C10 C2 0.7(4) . . . . ?
C45 C9 C10 S1 1.0(3) . . . . ?
C43 C9 C10 S1 -178.1(2) . . . . ?
C13 S1 C10 C2 -0.92(17) . . . . ?
C13 S1 C10 C9 178.08(17) . . . . ?
C7 C5 C11 C19 2.1(3) . . . . ?
C16 C5 C11 C19 -173.33(19) . . . . ?
C14 C3 C12 C20 -0.1(3) . . . . ?
C16 C3 C12 C20 -177.59(19) . . . . ?
C2 C1 C13 C7 -175.33(19) . . . . ?
C4 C1 C13 C7 4.3(3) . . . . ?
C2 C1 C13 S1 -0.2(2) . . . . ?
C4 C1 C13 S1 179.41(15) . . . . ?
C28 C7 C13 C1 164.5(2) . . . . ?
C5 C7 C13 C1 -13.3(3) . . . . ?
C28 C7 C13 S1 -9.9(3) . . . . ?
C5 C7 C13 S1 172.41(16) . . . . ?
C10 S1 C13 C1 0.66(17) . . . . ?
C10 S1 C13 C7 175.58(19) . . . . ?
C12 C3 C14 C24 0.8(3) . . . . ?
C16 C3 C14 C24 178.17(19) . . . . ?
C6 C4 C16 C5 137.7(2) . . . . ?
C1 C4 C16 C5 -44.5(2) . . . . ?
C6 C4 C16 C3 -101.4(2) . . . . ?
C1 C4 C16 C3 76.5(2) . . . . ?
C6 C4 C16 S2 16.4(2) . . . . ?
C1 C4 C16 S2 -165.79(15) . . . . ?
C11 C5 C16 C4 -148.31(19) . . . . ?
C7 C5 C16 C4 36.2(3) . . . . ?
C11 C5 C16 C3 89.6(2) . . . . ?
C7 C5 C16 C3 -85.9(2) . . . . ?
C11 C5 C16 S2 -32.7(2) . . . . ?
C7 C5 C16 S2 151.82(16) . . . . ?
C14 C3 C16 C4 -1.9(3) . . . . ?
C12 C3 C16 C4 175.53(18) . . . . ?
C14 C3 C16 C5 120.6(2) . . . . ?
C12 C3 C16 C5 -62.0(2) . . . . ?
C14 C3 C16 S2 -115.43(19) . . . . ?
C12 C3 C16 S2 62.0(2) . . . . ?
C18 S2 C16 C4 -20.18(15) . . . . ?
C18 S2 C16 C5 -140.42(15) . . . . ?
C18 S2 C16 C3 98.05(15) . . . . ?
C21 C15 C17 C32 -1.5(3) . . . . ?
C21 C15 C17 C18 176.9(2) . . . . ?
C4 C6 C18 C17 -129.0(2) . . . . ?
C4 C6 C18 C8 107.8(2) . . . . ?
C4 C6 C18 S2 -13.3(2) . . . . ?
C15 C17 C18 C6 -2.4(3) . . . . ?
C32 C17 C18 C6 175.9(2) . . . . ?
C15 C17 C18 C8 118.7(2) . . . . ?
C32 C17 C18 C8 -63.0(3) . . . . ?
C15 C17 C18 S2 -115.3(2) . . . . ?
C32 C17 C18 S2 63.0(2) . . . . ?
C23 C8 C18 C6 -99.2(2) . . . . ?
C31 C8 C18 C6 75.3(2) . . . . ?
C23 C8 C18 C17 135.5(2) . . . . ?
C31 C8 C18 C17 -50.1(2) . . . . ?
C23 C8 C18 S2 13.8(3) . . . . ?
C31 C8 C18 S2 -171.78(16) . . . . ?
C16 S2 C18 C6 19.11(15) . . . . ?
C16 S2 C18 C17 139.82(15) . . . . ?
C16 S2 C18 C8 -96.52(16) . . . . ?
C5 C11 C19 C25 -0.5(3) . . . . ?
C5 C11 C19 C30 178.9(2) . . . . ?
C3 C12 C20 C27 -0.9(3) . . . . ?
C17 C15 C21 C26 1.3(3) . . . . ?
C31 C8 C23 C29 -1.1(3) . . . . ?
C18 C8 C23 C29 173.2(2) . . . . ?
C3 C14 C24 C27 -0.4(3) . . . . ?
C11 C19 C25 C28 -0.9(3) . . . . ?
C30 C19 C25 C28 179.6(2) . . . . ?
C47 N1 C26 C21 171.0(2) . . . . ?
C46 N1 C26 C21 9.8(4) . . . . ?
C47 N1 C26 C34 -10.3(4) . . . . ?
C46 N1 C26 C34 -171.5(3) . . . . ?
C15 C21 C26 N1 178.1(2) . . . . ?
C15 C21 C26 C34 -0.7(3) . . . . ?
C14 C24 C27 C20 -0.7(3) . . . . ?
C14 C24 C27 C41 179.9(2) . . . . ?
C12 C20 C27 C24 1.3(3) . . . . ?
C12 C20 C27 C41 -179.2(2) . . . . ?
C19 C25 C28 C7 0.8(3) . . . . ?
C5 C7 C28 C25 0.8(3) . . . . ?
C13 C7 C28 C25 -176.9(2) . . . . ?
C8 C23 C29 C35 0.1(3) . . . . ?
C25 C19 C30 F1 37.6(3) . . . . ?
C11 C19 C30 F1 -141.9(2) . . . . ?
C25 C19 C30 F3 158.9(2) . . . . ?
C11 C19 C30 F3 -20.5(3) . . . . ?
C25 C19 C30 F2 -81.7(3) . . . . ?
C11 C19 C30 F2 98.8(2) . . . . ?
C23 C8 C31 C36 1.3(3) . . . . ?
C18 C8 C31 C36 -173.4(2) . . . . ?
C15 C17 C32 C34 1.0(4) . . . . ?
C18 C17 C32 C34 -177.4(2) . . . . ?
C42 C22 C33 F4 -22.8(3) . . . . ?
C40 C22 C33 F4 158.7(2) . . . . ?
C42 C22 C33 F6 -143.7(2) . . . . ?
C40 C22 C33 F6 37.9(3) . . . . ?
C42 C22 C33 F5 97.9(3) . . . . ?
C40 C22 C33 F5 -80.6(3) . . . . ?
C17 C32 C34 C26 -0.4(4) . . . . ?
N1 C26 C34 C32 -178.5(2) . . . . ?
C21 C26 C34 C32 0.2(4) . . . . ?
C23 C29 C35 C36 0.8(3) . . . . ?
C23 C29 C35 C37 178.9(2) . . . . ?
C8 C31 C36 C35 -0.4(3) . . . . ?
C29 C35 C36 C31 -0.7(3) . . . . ?
C37 C35 C36 C31 -178.8(2) . . . . ?
C36 C35 C37 F11 -42.1(3) . . . . ?
C29 C35 C37 F11 139.7(3) . . . . ?
C36 C35 C37 F8 -166.5(2) . . . . ?
C29 C35 C37 F8 15.4(3) . . . . ?
C36 C35 C37 F9 76.5(3) . . . . ?
C29 C35 C37 F9 -101.6(3) . . . . ?
C38 C38 C39 C44 -176.3(3) 2_677 . . . ?
C42 C22 C40 C43 -1.2(4) . . . . ?
C33 C22 C40 C43 177.3(3) . . . . ?
C24 C27 C41 F10 -15.8(4) . . . . ?
C20 C27 C41 F10 164.8(3) . . . . ?
C24 C27 C41 F7 -145.4(3) . . . . ?
C20 C27 C41 F7 35.2(4) . . . . ?
C24 C27 C41 F12 102.1(3) . . . . ?
C20 C27 C41 F12 -77.4(3) . . . . ?
C40 C22 C42 C45 0.7(4) . . . . ?
C33 C22 C42 C45 -177.8(3) . . . . ?
C22 C40 C43 C9 0.2(5) . . . . ?
C45 C9 C43 C40 1.3(4) . . . . ?
C10 C9 C43 C40 -179.6(2) . . . . ?
C43 C9 C45 C42 -1.8(4) . . . . ?
C10 C9 C45 C42 179.0(3) . . . . ?
C22 C42 C45 C9 0.9(5) . . . . ?
